data_4023367
loop_
_publ_author_name
'David Rodr\'iguez-Lucena'
'Juan M. Benito'
'Eleuterio \'Alvarez'
'Carlos Jaime'
'Javier Perez-Mir\'on'
'Carmen Ortiz Mellet'
'Jos\'e M. Garc\'ia Fern\'andez'

_publ_section_title
;
 Synthesis, Structure, and Inclusion Capabilities of
 Trehalose-Based Cyclodextrin Analogues (Cyclotrehalans)
;
_journal_name_full 'Journal of Organic Chemistry'
_journal_page_first 2967
_journal_page_last 2979
_journal_paper_doi 10.1021/jo800048s
_journal_volume 73
_journal_year 2008
_chemical_absolute_configuration rmad
_chemical_formula_moiety 'C62 H136 N4 O18 Si12, C4 H10 O'
_chemical_formula_sum 'C66 H146 N4 O19 Si12'
_chemical_formula_weight 1636.95
_chemical_name_systematic
; 
 ? 
;
_space_group_IT_number 19
_symmetry_cell_setting orthorhombic
_symmetry_space_group_name_Hall 'P 2ac 2ab'
_symmetry_space_group_name_H-M 'P 21 21 21'
_atom_sites_solution_hydrogens geom
_atom_sites_solution_primary direct
_atom_sites_solution_secondary difmap
_audit_creation_method SHELXL-97
_cell_angle_alpha 90.00
_cell_angle_beta 90.00
_cell_angle_gamma 90.00
_cell_formula_units_Z 4
_cell_length_a 13.3853(3)
_cell_length_b 20.4715(4)
_cell_length_c 36.4520(7)
_cell_measurement_reflns_used 9842
_cell_measurement_temperature 100(2)
_cell_measurement_theta_max 26.06
_cell_measurement_theta_min 2.45
_cell_volume 9988.5(4)
_computing_cell_refinement 'Bruker (2006). APEX 2. Version 2.1.'
_computing_data_collection 'Bruker (2006). APEX 2. Version 2.1.'
_computing_data_reduction 'Bruker (2006). APEX 2. Version 2.1.'
_computing_molecular_graphics 'XP, SHELXTL v. 6.14 (Bruker, 2003)'
_computing_publication_material 'XCIF, SHELXTL v. 6.14 (Bruker, 2003)'
_computing_structure_refinement 'XL, SHELXTL v. 6.14 (Bruker, 2003)'
_computing_structure_solution 'Bruker (2006). APEX 2. Version 2.1.'
_diffrn_ambient_temperature 100(2)
_diffrn_detector_area_resol_mean 8.26
_diffrn_measured_fraction_theta_full 0.997
_diffrn_measured_fraction_theta_max 0.997
_diffrn_measurement_device_type
;
 Bruker-Nonius X8kappa APEX II CCD area detector'
;
_diffrn_measurement_method 'phi and omega scans with narrow frames'
_diffrn_radiation_monochromator graphite
_diffrn_radiation_source 'fine-focus sealed tube'
_diffrn_radiation_type MoK\a
_diffrn_radiation_wavelength 0.71073
_diffrn_reflns_av_R_equivalents 0.0514
_diffrn_reflns_av_sigmaI/netI 0.0400
_diffrn_reflns_limit_h_max 18
_diffrn_reflns_limit_h_min -18
_diffrn_reflns_limit_k_max 28
_diffrn_reflns_limit_k_min -28
_diffrn_reflns_limit_l_max 49
_diffrn_reflns_limit_l_min -50
_diffrn_reflns_number 159554
_diffrn_reflns_theta_full 29.71
_diffrn_reflns_theta_max 29.71
_diffrn_reflns_theta_min 1.90
_diffrn_standards_decay_% 0
_exptl_absorpt_coefficient_mu 0.211
_exptl_absorpt_correction_T_max 0.9472
_exptl_absorpt_correction_T_min 0.9129
_exptl_absorpt_correction_type multi-scan
_exptl_absorpt_process_details
;
 SADABS, Bruker (2006). APEX 2. Version 2.1. Bruker Analytical
 X-ray Solutions, Madison, Wisconsin, USA.
;
_exptl_crystal_colour colourless
_exptl_crystal_density_diffrn 1.089
_exptl_crystal_density_method 'not measured'
_exptl_crystal_description block
_exptl_crystal_F_000 3560
_exptl_crystal_size_max 0.44
_exptl_crystal_size_mid 0.41
_exptl_crystal_size_min 0.26
_refine_diff_density_max 0.680
_refine_diff_density_min -0.537
_refine_diff_density_rms 0.073
_refine_ls_abs_structure_details 'Flack H D (1983), Acta Cryst. A39, 876-881'
_refine_ls_abs_structure_Flack 0.002(5)
_refine_ls_extinction_method none
_refine_ls_goodness_of_fit_ref 1.040
_refine_ls_hydrogen_treatment constr
_refine_ls_matrix_type fullcycle
_refine_ls_number_parameters 910
_refine_ls_number_reflns 28265
_refine_ls_number_restraints 0
_refine_ls_restrained_S_all 1.040
_refine_ls_R_factor_all 0.0556
_refine_ls_R_factor_gt 0.0438
_refine_ls_shift/su_max 0.002
_refine_ls_shift/su_mean 0.000
_refine_ls_structure_factor_coef Fsqd
_refine_ls_weighting_details 'calc w=1/[\s^2^(Fo^2^)+(0.0710P)^2^+1.6232P] where P=(Fo^2^+2Fc^2^)/3'
_refine_ls_weighting_scheme calc
_refine_ls_wR_factor_gt 0.1119
_refine_ls_wR_factor_ref 0.1195
_reflns_number_gt 23930
_reflns_number_total 28265
_reflns_threshold_expression >2sigma(I)
_cod_data_source_file jo800048s-File005.cif
_cod_data_source_block 9
_cod_depositor_comments
;
The following automatic conversions were performed:
'_symmetry_cell_setting' value 'Orthorhombic' changed to 'orthorhombic'
according to '/home/saulius/struct/CIF-dictionaries/cif_core.dic'
dictionary named 'cif_core.dic' version 2.4.1 from 2010-06-29.

Automatic conversion script
Id: cif_fix_enum 1527 2010-12-29 10:47:43Z saulius 
;
_cod_database_code 4023367

loop_
_symmetry_equiv_pos_as_xyz
'x, y, z'
'-x+1/2, -y, z+1/2'
'-x, y+1/2, -z+1/2'
'x+1/2, -y+1/2, -z'

loop_
_atom_site_label
_atom_site_type_symbol
_atom_site_fract_x
_atom_site_fract_y
_atom_site_fract_z
_atom_site_U_iso_or_equiv
_atom_site_adp_type
_atom_site_occupancy
_atom_site_symmetry_multiplicity
_atom_site_calc_flag
_atom_site_refinement_flags
_atom_site_disorder_assembly
_atom_site_disorder_group
Si1A Si 0.18532(4) 0.82057(3) 0.711219(15) 0.02656(11) Uani 1 1 d . . .
Si2A Si 0.11489(4) 0.94410(3) 0.607806(13) 0.02278(10) Uani 1 1 d . . .
Si3A Si 0.00955(4) 1.14341(3) 0.645653(14) 0.02267(10) Uani 1 1 d . . .
O1A O 0.23129(10) 1.04641(6) 0.74238(3) 0.0230(3) Uani 1 1 d . . .
O2A O 0.35039(9) 0.99261(7) 0.70705(3) 0.0226(3) Uani 1 1 d . . .
O3A O 0.22296(10) 0.89077(6) 0.69383(3) 0.0233(3) Uani 1 1 d . . .
O4A O 0.08890(10) 0.96694(6) 0.65059(3) 0.0212(3) Uani 1 1 d . . .
O5A O 0.11426(10) 1.10700(6) 0.65846(3) 0.0207(2) Uani 1 1 d . . .
N1A N 0.08166(13) 1.14101(9) 0.75429(4) 0.0269(3) Uani 1 1 d . . .
C1A C 0.26573(14) 0.98556(9) 0.72950(5) 0.0212(3) Uani 1 1 d . . .
H1A H 0.2824 0.9569 0.7508 0.025 Uiso 1 1 d R . .
C2A C 0.18680(14) 0.95228(9) 0.70575(5) 0.0199(3) Uani 1 1 d . . .
H2A H 0.1247 0.9457 0.7205 0.024 Uiso 1 1 d R . .
C3A C 0.16344(13) 0.99635(9) 0.67297(5) 0.0181(3) Uani 1 1 d . . .
H3A H 0.2255 1.0032 0.6582 0.022 Uiso 1 1 d R . .
C4A C 0.12685(13) 1.06214(8) 0.68777(4) 0.0185(3) Uani 1 1 d . . .
H4A H 0.0623 1.0563 0.7012 0.022 Uiso 1 1 d R . .
C5A C 0.20585(14) 1.09131(9) 0.71350(5) 0.0210(3) Uani 1 1 d . . .
H5A H 0.2674 1.1011 0.6989 0.025 Uiso 1 1 d R . .
C6A C 0.17198(15) 1.15359(10) 0.73263(5) 0.0267(4) Uani 1 1 d . . .
H6A1 H 0.2258 1.1696 0.7489 0.032 Uiso 1 1 d R . .
H6A2 H 0.1581 1.1878 0.7141 0.032 Uiso 1 1 d R . .
C7A C 0.2023(2) 0.82173(12) 0.76193(6) 0.0409(5) Uani 1 1 d . . .
H7A1 H 0.2729 0.8290 0.7677 0.061 Uiso 1 1 d R . .
H7A2 H 0.1809 0.7798 0.7722 0.061 Uiso 1 1 d R . .
H7A3 H 0.1621 0.8570 0.7725 0.061 Uiso 1 1 d R . .
C8A C 0.2690(2) 0.75941(12) 0.68962(8) 0.0457(6) Uani 1 1 d . . .
H8A1 H 0.2602 0.7605 0.6629 0.069 Uiso 1 1 d R . .
H8A2 H 0.2524 0.7158 0.6988 0.069 Uiso 1 1 d R . .
H8A3 H 0.3385 0.7697 0.6957 0.069 Uiso 1 1 d R . .
C9A C 0.0528(2) 0.80510(13) 0.69952(8) 0.0448(6) Uani 1 1 d . . .
H9A1 H 0.0119 0.8421 0.7076 0.067 Uiso 1 1 d R . .
H9A2 H 0.0301 0.7652 0.7119 0.067 Uiso 1 1 d R . .
H9A3 H 0.0462 0.7997 0.6729 0.067 Uiso 1 1 d R . .
C10A C 0.20311(16) 0.87388(10) 0.60695(5) 0.0293(4) Uani 1 1 d . . .
H10A H 0.2648 0.8859 0.6198 0.044 Uiso 1 1 d R . .
H10B H 0.2186 0.8625 0.5815 0.044 Uiso 1 1 d R . .
H10C H 0.1724 0.8363 0.6192 0.044 Uiso 1 1 d R . .
C11A C -0.00642(17) 0.91883(12) 0.58765(6) 0.0368(5) Uani 1 1 d . . .
H11A H -0.0328 0.8813 0.6013 0.055 Uiso 1 1 d R . .
H11B H 0.0034 0.9066 0.5619 0.055 Uiso 1 1 d R . .
H11C H -0.0539 0.9552 0.5891 0.055 Uiso 1 1 d R . .
C12A C 0.1720(2) 1.01299(11) 0.58213(6) 0.0375(5) Uani 1 1 d . . .
H12A H 0.1299 1.0519 0.5847 0.056 Uiso 1 1 d R . .
H12B H 0.1777 1.0013 0.5561 0.056 Uiso 1 1 d R . .
H12C H 0.2386 1.0221 0.5921 0.056 Uiso 1 1 d R . .
C13A C -0.0795(2) 1.08628(14) 0.62361(10) 0.0569(8) Uani 1 1 d . . .
H13A H -0.0497 1.0686 0.6011 0.085 Uiso 1 1 d R . .
H13B H -0.1413 1.1096 0.6175 0.085 Uiso 1 1 d R . .
H13C H -0.0947 1.0504 0.6405 0.085 Uiso 1 1 d R . .
C14A C 0.0550(2) 1.20473(14) 0.61216(8) 0.0522(7) Uani 1 1 d . . .
H14A H 0.0953 1.2376 0.6249 0.078 Uiso 1 1 d R . .
H14B H -0.0021 1.2260 0.6003 0.078 Uiso 1 1 d R . .
H14C H 0.0960 1.1830 0.5935 0.078 Uiso 1 1 d R . .
C15A C -0.0557(2) 1.18397(15) 0.68382(7) 0.0466(6) Uani 1 1 d . . .
H15A H -0.0716 1.1517 0.7028 0.070 Uiso 1 1 d R . .
H15B H -0.1177 1.2037 0.6748 0.070 Uiso 1 1 d R . .
H15C H -0.0127 1.2180 0.6942 0.070 Uiso 1 1 d R . .
Si1B Si 0.51777(6) 1.16396(3) 0.69247(2) 0.04382(16) Uani 1 1 d . . .
Si2B Si 0.57152(5) 1.01602(3) 0.597497(16) 0.03510(14) Uani 1 1 d . . .
Si3B Si 0.72122(4) 0.84748(3) 0.655466(15) 0.02606(11) Uani 1 1 d . . .
O1B O 0.48075(10) 0.94884(6) 0.74173(3) 0.0220(3) Uani 1 1 d . . .
O3B O 0.47018(12) 1.09129(7) 0.68193(4) 0.0321(3) Uani 1 1 d . . .
O4B O 0.60221(11) 1.00790(7) 0.64142(4) 0.0256(3) Uani 1 1 d . . .
O5B O 0.60520(10) 0.87362(6) 0.66267(3) 0.0217(3) Uani 1 1 d . . .
N1B N 0.63618(13) 0.85775(8) 0.75664(4) 0.0268(3) Uani 1 1 d . . .
C1B C 0.44084(14) 1.00555(9) 0.72572(5) 0.0230(4) Uani 1 1 d . . .
H1B H 0.4285 1.0388 0.7453 0.028 Uiso 1 1 d R . .
C2B C 0.51228(15) 1.03392(9) 0.69723(5) 0.0241(4) Uani 1 1 d . . .
H2B H 0.5763 1.0457 0.7097 0.029 Uiso 1 1 d R . .
C3B C 0.53420(14) 0.98266(9) 0.66779(5) 0.0208(3) Uani 1 1 d . . .
H3B H 0.4707 0.9692 0.6555 0.025 Uiso 1 1 d R . .
C4B C 0.57998(13) 0.92421(9) 0.68781(5) 0.0187(3) Uani 1 1 d . . .
H4B H 0.6416 0.9386 0.7010 0.022 Uiso 1 1 d R . .
C5B C 0.50433(14) 0.89873(9) 0.71555(5) 0.0205(3) Uani 1 1 d . . .
H5B H 0.4420 0.8855 0.7024 0.025 Uiso 1 1 d R . .
C6B C 0.54256(15) 0.84139(10) 0.73787(5) 0.0262(4) Uani 1 1 d . . .
H6B1 H 0.4916 0.8288 0.7562 0.031 Uiso 1 1 d R . .
H6B2 H 0.5537 0.8036 0.7214 0.031 Uiso 1 1 d R . .
C7B C 0.6460(3) 1.17199(16) 0.67409(10) 0.0649(9) Uani 1 1 d . . .
H7B1 H 0.6891 1.1390 0.6854 0.097 Uiso 1 1 d R . .
H7B2 H 0.6718 1.2157 0.6797 0.097 Uiso 1 1 d R . .
H7B3 H 0.6449 1.1656 0.6475 0.097 Uiso 1 1 d R . .
C8B C 0.5207(3) 1.17271(13) 0.74378(9) 0.0624(9) Uani 1 1 d . . .
H8B1 H 0.4527 1.1692 0.7535 0.094 Uiso 1 1 d R . .
H8B2 H 0.5488 1.2154 0.7503 0.094 Uiso 1 1 d R . .
H8B3 H 0.5623 1.1381 0.7543 0.094 Uiso 1 1 d R . .
C9B C 0.4325(3) 1.22301(14) 0.67068(10) 0.0717(10) Uani 1 1 d . . .
H9B1 H 0.4211 1.2104 0.6451 0.108 Uiso 1 1 d R . .
H9B2 H 0.4623 1.2667 0.6715 0.108 Uiso 1 1 d R . .
H9B3 H 0.3687 1.2233 0.6839 0.108 Uiso 1 1 d R . .
C10B C 0.6924(2) 1.02505(19) 0.57328(7) 0.0657(10) Uani 1 1 d . . .
H10D H 0.7241 1.0661 0.5807 0.099 Uiso 1 1 d R . .
H10E H 0.6808 1.0254 0.5467 0.099 Uiso 1 1 d R . .
H10F H 0.7362 0.9884 0.5796 0.099 Uiso 1 1 d R . .
C11B C 0.4925(3) 1.08943(16) 0.58985(9) 0.0738(11) Uani 1 1 d . . .
H11D H 0.4355 1.0884 0.6067 0.111 Uiso 1 1 d R . .
H11E H 0.4682 1.0896 0.5645 0.111 Uiso 1 1 d R . .
H11F H 0.5321 1.1289 0.5943 0.111 Uiso 1 1 d R . .
C12B C 0.5019(2) 0.94330(14) 0.58090(6) 0.0441(6) Uani 1 1 d . . .
H12D H 0.5340 0.9036 0.5902 0.066 Uiso 1 1 d R . .
H12E H 0.5021 0.9428 0.5540 0.066 Uiso 1 1 d R . .
H12F H 0.4329 0.9452 0.5898 0.066 Uiso 1 1 d R . .
C13B C 0.81192(17) 0.91109(12) 0.67001(7) 0.0396(5) Uani 1 1 d . . .
H13D H 0.7965 0.9523 0.6575 0.059 Uiso 1 1 d R . .
H13E H 0.8797 0.8972 0.6636 0.059 Uiso 1 1 d R . .
H13F H 0.8074 0.9173 0.6966 0.059 Uiso 1 1 d R . .
C14B C 0.73073(18) 0.82923(13) 0.60568(6) 0.0389(5) Uani 1 1 d . . .
H14D H 0.6792 0.7974 0.5989 0.058 Uiso 1 1 d R . .
H14E H 0.7969 0.8111 0.6003 0.058 Uiso 1 1 d R . .
H14F H 0.7211 0.8695 0.5916 0.058 Uiso 1 1 d R . .
C15B C 0.7434(2) 0.77175(12) 0.68245(7) 0.0415(6) Uani 1 1 d . . .
H15D H 0.7415 0.7820 0.7087 0.062 Uiso 1 1 d R . .
H15E H 0.8089 0.7537 0.6761 0.062 Uiso 1 1 d R . .
H15F H 0.6913 0.7397 0.6767 0.062 Uiso 1 1 d R . .
Si1C Si 0.54256(4) 1.15360(3) 0.902322(15) 0.02477(11) Uani 1 1 d . . .
Si2C Si 0.25839(4) 1.16563(3) 0.982080(14) 0.02586(11) Uani 1 1 d . . .
Si3C Si -0.02240(4) 1.14137(3) 0.917056(16) 0.03167(12) Uani 1 1 d . . .
O1C O 0.26088(10) 1.05853(6) 0.84114(3) 0.0216(3) Uani 1 1 d . . .
O2C O 0.36211(9) 1.00380(6) 0.88346(3) 0.0196(2) Uani 1 1 d . . .
O3C O 0.43508(9) 1.11697(7) 0.91104(3) 0.0229(3) Uani 1 1 d . . .
O4C O 0.24969(10) 1.16744(6) 0.93681(3) 0.0211(3) Uani 1 1 d . . .
O5C O 0.07827(10) 1.09486(7) 0.91302(4) 0.0235(3) Uani 1 1 d . . .
N1C N 0.07195(13) 1.11332(9) 0.81886(4) 0.0283(4) Uani 1 1 d . . .
C1C C 0.34939(14) 1.06048(9) 0.86196(4) 0.0198(3) Uani 1 1 d . . .
H1C H 0.4078 1.0653 0.8451 0.024 Uiso 1 1 d R . .
C2C C 0.34845(13) 1.11751(9) 0.88892(5) 0.0186(3) Uani 1 1 d . . .
H2C H 0.3452 1.1595 0.8750 0.022 Uiso 1 1 d R . .
C3C C 0.25680(13) 1.11180(8) 0.91398(4) 0.0172(3) Uani 1 1 d . . .
H3C H 0.2628 1.0717 0.9295 0.021 Uiso 1 1 d R . .
C4C C 0.16270(13) 1.10727(9) 0.89037(5) 0.0189(3) Uani 1 1 d . . .
H4C H 0.1528 1.1493 0.8769 0.023 Uiso 1 1 d R . .
C5C C 0.17193(14) 1.05149(9) 0.86293(5) 0.0214(3) Uani 1 1 d . . .
H5C H 0.1750 1.0091 0.8765 0.026 Uiso 1 1 d R . .
C6C C 0.08618(16) 1.04909(10) 0.83569(5) 0.0277(4) Uani 1 1 d . . .
H6C1 H 0.1008 1.0164 0.8164 0.033 Uiso 1 1 d R . .
H6C2 H 0.0242 1.0357 0.8484 0.033 Uiso 1 1 d R . .
C7C C 0.62835(16) 1.11647(12) 0.93643(7) 0.0374(5) Uani 1 1 d . . .
H7C1 H 0.6044 1.1262 0.9612 0.056 Uiso 1 1 d R . .
H7C2 H 0.6956 1.1346 0.9332 0.056 Uiso 1 1 d R . .
H7C3 H 0.6304 1.0690 0.9328 0.056 Uiso 1 1 d R . .
C8C C 0.53323(19) 1.24354(11) 0.90749(7) 0.0384(5) Uani 1 1 d . . .
H8C1 H 0.4883 1.2610 0.8887 0.058 Uiso 1 1 d R . .
H8C2 H 0.5996 1.2631 0.9046 0.058 Uiso 1 1 d R . .
H8C3 H 0.5069 1.2540 0.9319 0.058 Uiso 1 1 d R . .
C9C C 0.58358(18) 1.13730(11) 0.85409(6) 0.0358(5) Uani 1 1 d . . .
H9C1 H 0.5887 1.0901 0.8502 0.054 Uiso 1 1 d R . .
H9C2 H 0.6489 1.1576 0.8499 0.054 Uiso 1 1 d R . .
H9C3 H 0.5346 1.1557 0.8370 0.054 Uiso 1 1 d R . .
C10C C 0.20528(19) 1.08765(13) 0.99991(6) 0.0399(5) Uani 1 1 d . . .
H10G H 0.1407 1.0793 0.9882 0.060 Uiso 1 1 d R . .
H10H H 0.1961 1.0910 1.0265 0.060 Uiso 1 1 d R . .
H10I H 0.2512 1.0517 0.9944 0.060 Uiso 1 1 d R . .
C11C C 0.1870(2) 1.23772(15) 0.99807(7) 0.0507(7) Uani 1 1 d . . .
H11G H 0.2107 1.2768 0.9852 0.076 Uiso 1 1 d R . .
H11H H 0.1968 1.2433 1.0245 0.076 Uiso 1 1 d R . .
H11I H 0.1158 1.2312 0.9929 0.076 Uiso 1 1 d R . .
C12C C 0.39029(18) 1.17312(16) 0.99729(6) 0.0469(7) Uani 1 1 d . . .
H12G H 0.4287 1.1357 0.9882 0.070 Uiso 1 1 d R . .
H12H H 0.3929 1.1740 1.0242 0.070 Uiso 1 1 d R . .
H12I H 0.4189 1.2136 0.9876 0.070 Uiso 1 1 d R . .
C13C C -0.12001(19) 1.11762(18) 0.88340(8) 0.0548(8) Uani 1 1 d . . .
H13G H -0.0943 1.1236 0.8585 0.082 Uiso 1 1 d R . .
H13H H -0.1793 1.1451 0.8869 0.082 Uiso 1 1 d R . .
H13I H -0.1380 1.0717 0.8871 0.082 Uiso 1 1 d R . .
C14C C 0.0094(2) 1.22886(13) 0.90973(8) 0.0474(6) Uani 1 1 d . . .
H14G H 0.0638 1.2414 0.9263 0.071 Uiso 1 1 d R . .
H14H H -0.0495 1.2559 0.9148 0.071 Uiso 1 1 d R . .
H14I H 0.0305 1.2354 0.8842 0.071 Uiso 1 1 d R . .
C15C C -0.06894(18) 1.12638(15) 0.96438(7) 0.0451(6) Uani 1 1 d . . .
H15G H -0.0823 1.0797 0.9676 0.068 Uiso 1 1 d R . .
H15H H -0.1307 1.1511 0.9683 0.068 Uiso 1 1 d R . .
H15I H -0.0184 1.1404 0.9822 0.068 Uiso 1 1 d R . .
Si1D Si 0.19198(4) 0.84449(3) 0.909974(15) 0.02653(11) Uani 1 1 d . . .
Si2D Si 0.46236(6) 0.85609(5) 0.988294(16) 0.0528(2) Uani 1 1 d . . .
Si3D Si 0.74592(5) 0.87684(4) 0.924586(18) 0.04514(18) Uani 1 1 d . . .
O1D O 0.46251(10) 0.94334(7) 0.84324(3) 0.0225(3) Uani 1 1 d . . .
O3D O 0.28810(10) 0.89408(7) 0.91481(4) 0.0239(3) Uani 1 1 d . . .
O4D O 0.47366(11) 0.84811(8) 0.94339(4) 0.0317(3) Uani 1 1 d . . .
O5D O 0.64422(10) 0.91983(8) 0.91679(4) 0.0308(3) Uani 1 1 d . . .
N1D N 0.64975(14) 0.88862(8) 0.82089(5) 0.0279(4) Uani 1 1 d . . .
C1D C 0.37459(14) 0.94475(9) 0.86421(5) 0.0205(3) Uani 1 1 d . . .
H1D H 0.3159 0.9379 0.8477 0.025 Uiso 1 1 d R . .
C2D C 0.37585(13) 0.89138(9) 0.89342(5) 0.0195(3) Uani 1 1 d . . .
H2D H 0.3798 0.8478 0.8811 0.023 Uiso 1 1 d R . .
C3D C 0.46710(14) 0.90030(9) 0.91785(5) 0.0208(3) Uani 1 1 d . . .
H3D H 0.4609 0.9425 0.9315 0.025 Uiso 1 1 d R . .
C4D C 0.56160(13) 0.90185(9) 0.89445(5) 0.0214(3) Uani 1 1 d . . .
H4D H 0.5736 0.8580 0.8832 0.026 Uiso 1 1 d R . .
C5D C 0.55143(14) 0.95328(9) 0.86445(5) 0.0224(4) Uani 1 1 d . . .
H5D H 0.5475 0.9973 0.8763 0.027 Uiso 1 1 d R . .
C6D C 0.63682(16) 0.95393(10) 0.83669(6) 0.0284(4) Uani 1 1 d . . .
H6D1 H 0.6219 0.9857 0.8169 0.034 Uiso 1 1 d R . .
H6D2 H 0.6994 0.9677 0.8489 0.034 Uiso 1 1 d R . .
C7D C 0.14247(19) 0.84988(13) 0.86233(7) 0.0416(5) Uani 1 1 d . . .
H7D1 H 0.1280 0.8956 0.8564 0.062 Uiso 1 1 d R . .
H7D2 H 0.0811 0.8240 0.8604 0.062 Uiso 1 1 d R . .
H7D3 H 0.1923 0.8328 0.8451 0.062 Uiso 1 1 d R . .
C8D C 0.09703(18) 0.87453(14) 0.94295(7) 0.0413(5) Uani 1 1 d . . .
H8D1 H 0.1230 0.8706 0.9680 0.062 Uiso 1 1 d R . .
H8D2 H 0.0360 0.8484 0.9406 0.062 Uiso 1 1 d R . .
H8D3 H 0.0819 0.9204 0.9377 0.062 Uiso 1 1 d R . .
C9D C 0.23282(19) 0.75938(11) 0.91919(8) 0.0411(5) Uani 1 1 d . . .
H9D1 H 0.2822 0.7462 0.9008 0.062 Uiso 1 1 d R . .
H9D2 H 0.1750 0.7301 0.9180 0.062 Uiso 1 1 d R . .
H9D3 H 0.2629 0.7569 0.9437 0.062 Uiso 1 1 d R . .
C10D C 0.5216(5) 0.7821(4) 1.00642(12) 0.202(5) Uani 1 1 d . . .
H10J H 0.4788 0.7443 1.0014 0.303 Uiso 1 1 d R . .
H10K H 0.5311 0.7867 1.0330 0.303 Uiso 1 1 d R . .
H10L H 0.5866 0.7759 0.9946 0.303 Uiso 1 1 d R . .
C11D C 0.33165(19) 0.86070(14) 1.00322(6) 0.0426(6) Uani 1 1 d . . .
H11J H 0.2998 0.8990 0.9921 0.064 Uiso 1 1 d R . .
H11K H 0.3290 0.8644 1.0300 0.064 Uiso 1 1 d R . .
H11L H 0.2962 0.8211 0.9955 0.064 Uiso 1 1 d R . .
C12D C 0.5228(3) 0.9346(4) 1.00334(9) 0.150(3) Uani 1 1 d . . .
H12J H 0.5891 0.9383 0.9921 0.225 Uiso 1 1 d R . .
H12K H 0.5294 0.9349 1.0301 0.225 Uiso 1 1 d R . .
H12L H 0.4814 0.9716 0.9956 0.225 Uiso 1 1 d R . .
C13D C 0.83991(19) 0.88935(19) 0.88811(8) 0.0577(8) Uani 1 1 d . . .
H13J H 0.8134 0.8733 0.8647 0.087 Uiso 1 1 d R . .
H13K H 0.9010 0.8654 0.8943 0.087 Uiso 1 1 d R . .
H13L H 0.8551 0.9360 0.8860 0.087 Uiso 1 1 d R . .
C14D C 0.7141(3) 0.7881(2) 0.92567(15) 0.0959(16) Uani 1 1 d . . .
H14J H 0.6532 0.7816 0.9402 0.144 Uiso 1 1 d R . .
H14K H 0.7693 0.7637 0.9368 0.144 Uiso 1 1 d R . .
H14L H 0.7031 0.7724 0.9006 0.144 Uiso 1 1 d R . .
C15D C 0.7949(3) 0.9087(3) 0.96843(10) 0.118(2) Uani 1 1 d . . .
H15J H 0.8002 0.9564 0.9670 0.177 Uiso 1 1 d R . .
H15K H 0.8611 0.8899 0.9731 0.177 Uiso 1 1 d R . .
H15L H 0.7495 0.8967 0.9884 0.177 Uiso 1 1 d R . .
C16 C 0.08282(14) 1.12440(10) 0.78636(5) 0.0248(4) Uani 1 1 d . . .
C17 C 0.63807(14) 0.87635(9) 0.78852(5) 0.0238(4) Uani 1 1 d . . .
O6 O 0.84383(16) 0.95914(13) 0.77362(6) 0.0656(6) Uani 1 1 d . . .
C18 C 0.7801(4) 1.0629(3) 0.76016(18) 0.127(2) Uani 1 1 d . . .
H18A H 0.7659 1.0590 0.7339 0.190 Uiso 1 1 d R . .
H18B H 0.7972 1.1083 0.7660 0.190 Uiso 1 1 d R . .
H18C H 0.7211 1.0499 0.7743 0.190 Uiso 1 1 d R . .
C19 C 0.8624(3) 1.0211(2) 0.76928(14) 0.0934(16) Uani 1 1 d . . .
H19A H 0.9137 1.0256 0.7499 0.112 Uiso 1 1 d R . .
H19B H 0.8922 1.0376 0.7923 0.112 Uiso 1 1 d R . .
C20 C 0.9229(3) 0.9160(2) 0.78149(15) 0.0985(17) Uani 1 1 d . . .
H20A H 0.9523 0.9284 0.8054 0.118 Uiso 1 1 d R . .
H20B H 0.9753 0.9214 0.7626 0.118 Uiso 1 1 d R . .
C21 C 0.8943(3) 0.8473(2) 0.78295(11) 0.0748(10) Uani 1 1 d . . .
H21A H 0.8424 0.8412 0.8016 0.112 Uiso 1 1 d R . .
H21B H 0.9528 0.8208 0.7893 0.112 Uiso 1 1 d R . .
H21C H 0.8686 0.8337 0.7590 0.112 Uiso 1 1 d R . .

loop_
_atom_site_aniso_label
_atom_site_aniso_U_11
_atom_site_aniso_U_22
_atom_site_aniso_U_33
_atom_site_aniso_U_23
_atom_site_aniso_U_13
_atom_site_aniso_U_12
Si1A 0.0327(3) 0.0195(2) 0.0275(2) 0.0026(2) 0.0036(2) 0.0047(2)
Si2A 0.0262(3) 0.0244(3) 0.0178(2) -0.00356(19) -0.00014(19) 0.0029(2)
Si3A 0.0216(2) 0.0200(2) 0.0264(2) 0.00071(19) -0.00058(19) 0.00404(19)
O1A 0.0276(7) 0.0238(6) 0.0174(5) -0.0023(5) -0.0002(5) 0.0066(5)
O2A 0.0201(6) 0.0296(7) 0.0181(6) -0.0013(5) -0.0009(5) 0.0049(5)
O3A 0.0292(7) 0.0193(6) 0.0214(6) 0.0005(5) 0.0032(5) 0.0074(5)
O4A 0.0211(6) 0.0234(6) 0.0192(6) -0.0037(5) -0.0003(5) 0.0004(5)
O5A 0.0220(6) 0.0203(6) 0.0198(6) 0.0031(5) 0.0018(5) 0.0039(5)
N1A 0.0284(8) 0.0316(9) 0.0207(7) -0.0097(6) -0.0019(6) 0.0105(7)
C1A 0.0251(9) 0.0211(8) 0.0176(7) -0.0006(6) 0.0002(7) 0.0069(7)
C2A 0.0230(8) 0.0183(8) 0.0184(7) -0.0008(6) 0.0036(7) 0.0045(7)
C3A 0.0186(8) 0.0192(8) 0.0166(7) -0.0027(6) 0.0009(6) 0.0020(6)
C4A 0.0212(8) 0.0184(8) 0.0159(7) 0.0005(6) 0.0019(6) 0.0026(7)
C5A 0.0233(9) 0.0217(8) 0.0179(7) -0.0017(6) -0.0003(7) 0.0036(7)
C6A 0.0284(10) 0.0231(9) 0.0285(9) -0.0075(8) 0.0001(7) 0.0044(8)
C7A 0.0545(15) 0.0387(13) 0.0296(10) 0.0123(9) 0.0054(10) 0.0006(11)
C8A 0.0579(16) 0.0272(11) 0.0520(14) 0.0044(10) 0.0065(12) 0.0190(11)
C9A 0.0438(14) 0.0388(13) 0.0519(14) -0.0048(11) 0.0031(11) -0.0088(11)
C10A 0.0321(10) 0.0316(10) 0.0242(8) -0.0045(8) 0.0024(8) 0.0073(8)
C11A 0.0339(11) 0.0428(12) 0.0336(11) -0.0150(9) -0.0081(9) 0.0034(9)
C12A 0.0527(14) 0.0348(11) 0.0248(9) 0.0007(8) 0.0110(9) 0.0001(10)
C13A 0.0373(14) 0.0376(14) 0.096(2) -0.0172(14) -0.0276(15) 0.0072(11)
C14A 0.0494(16) 0.0537(16) 0.0534(15) 0.0307(13) 0.0150(12) 0.0185(13)
C15A 0.0421(14) 0.0612(16) 0.0365(12) -0.0005(11) 0.0004(10) 0.0292(13)
Si1B 0.0596(4) 0.0189(3) 0.0529(4) 0.0013(3) -0.0011(3) 0.0040(3)
Si2B 0.0375(3) 0.0439(4) 0.0239(3) 0.0099(2) -0.0052(2) -0.0054(3)
Si3B 0.0222(2) 0.0276(3) 0.0284(2) -0.0071(2) -0.0001(2) 0.0052(2)
O1B 0.0257(7) 0.0235(6) 0.0169(5) -0.0016(5) 0.0004(5) 0.0064(5)
O3B 0.0347(8) 0.0203(7) 0.0414(8) 0.0058(6) -0.0013(7) 0.0060(6)
O4B 0.0262(7) 0.0290(7) 0.0217(6) 0.0057(5) 0.0001(5) -0.0035(5)
O5B 0.0199(6) 0.0223(6) 0.0229(6) -0.0065(5) 0.0004(5) 0.0020(5)
N1B 0.0281(8) 0.0296(9) 0.0227(7) 0.0060(6) 0.0040(6) 0.0099(7)
C1B 0.0235(9) 0.0226(9) 0.0230(8) -0.0045(7) -0.0029(7) 0.0057(7)
C2B 0.0259(9) 0.0181(8) 0.0283(9) -0.0007(7) -0.0035(7) 0.0049(7)
C3B 0.0204(8) 0.0230(9) 0.0190(8) 0.0016(6) 0.0000(6) -0.0003(7)
C4B 0.0196(8) 0.0181(8) 0.0184(7) -0.0025(6) -0.0002(6) 0.0008(6)
C5B 0.0235(9) 0.0183(8) 0.0197(8) -0.0019(6) 0.0005(7) -0.0006(7)
C6B 0.0272(9) 0.0211(9) 0.0303(9) 0.0050(7) 0.0045(8) 0.0004(7)
C7B 0.073(2) 0.0453(17) 0.076(2) 0.0051(15) 0.0053(17) -0.0243(15)
C8B 0.100(3) 0.0295(13) 0.0581(17) -0.0125(12) -0.0052(17) 0.0105(15)
C9B 0.111(3) 0.0277(14) 0.076(2) 0.0087(13) -0.004(2) 0.0226(16)
C10B 0.0572(17) 0.112(3) 0.0276(11) 0.0162(14) 0.0026(12) -0.0334(19)
C11B 0.112(3) 0.0595(19) 0.0500(16) 0.0171(14) -0.0324(19) 0.0233(19)
C12B 0.0414(13) 0.0613(16) 0.0295(10) -0.0002(11) -0.0072(10) -0.0105(12)
C13B 0.0238(10) 0.0431(13) 0.0518(13) -0.0117(11) -0.0013(10) -0.0004(9)
C14B 0.0322(11) 0.0516(14) 0.0329(10) -0.0099(10) 0.0067(9) 0.0074(10)
C15B 0.0483(14) 0.0334(12) 0.0428(12) -0.0056(10) -0.0001(11) 0.0178(11)
Si1C 0.0180(2) 0.0236(3) 0.0326(3) -0.0032(2) 0.0032(2) -0.00395(19)
Si2C 0.0231(2) 0.0375(3) 0.0170(2) -0.0055(2) 0.00026(19) -0.0008(2)
Si3C 0.0167(2) 0.0483(4) 0.0301(3) 0.0028(2) 0.0011(2) 0.0037(2)
O1C 0.0253(6) 0.0249(6) 0.0146(5) -0.0003(5) -0.0009(5) -0.0002(5)
O2C 0.0242(7) 0.0189(6) 0.0156(5) 0.0010(4) 0.0015(5) 0.0023(5)
O3C 0.0171(6) 0.0293(7) 0.0223(6) -0.0002(5) 0.0001(5) -0.0038(5)
O4C 0.0237(6) 0.0223(6) 0.0175(5) -0.0025(5) 0.0004(5) -0.0005(5)
O5C 0.0173(6) 0.0294(7) 0.0239(6) 0.0032(5) 0.0028(5) -0.0032(5)
N1C 0.0313(9) 0.0305(9) 0.0231(7) -0.0049(7) -0.0087(7) 0.0060(7)
C1C 0.0239(9) 0.0209(8) 0.0145(7) 0.0021(6) 0.0025(6) -0.0008(7)
C2C 0.0180(8) 0.0212(8) 0.0165(7) 0.0001(6) 0.0008(6) -0.0020(6)
C3C 0.0176(8) 0.0187(8) 0.0153(7) 0.0001(6) 0.0008(6) -0.0015(6)
C4C 0.0173(8) 0.0219(8) 0.0175(7) 0.0034(6) 0.0007(6) -0.0017(6)
C5C 0.0212(8) 0.0212(9) 0.0218(8) 0.0007(7) -0.0026(7) -0.0018(7)
C6C 0.0295(10) 0.0266(10) 0.0270(9) -0.0035(8) -0.0106(8) -0.0028(8)
C7C 0.0191(10) 0.0452(13) 0.0480(13) 0.0000(10) -0.0040(9) 0.0014(9)
C8C 0.0378(12) 0.0269(11) 0.0505(13) -0.0075(9) 0.0018(10) -0.0064(9)
C9C 0.0362(11) 0.0303(11) 0.0408(11) 0.0005(9) 0.0164(9) -0.0109(9)
C10C 0.0424(13) 0.0562(15) 0.0210(9) 0.0092(9) -0.0013(9) -0.0092(11)
C11C 0.0543(16) 0.0615(18) 0.0364(12) -0.0205(12) 0.0058(12) 0.0127(14)
C12C 0.0319(12) 0.085(2) 0.0242(10) -0.0078(11) -0.0065(9) -0.0107(13)
C13C 0.0227(11) 0.096(2) 0.0457(14) -0.0101(15) -0.0033(10) 0.0038(13)
C14C 0.0383(13) 0.0473(14) 0.0566(15) 0.0125(12) 0.0087(12) 0.0207(11)
C15C 0.0279(11) 0.0719(18) 0.0355(12) 0.0013(12) 0.0097(9) 0.0017(11)
Si1D 0.0223(2) 0.0260(3) 0.0313(3) 0.0007(2) 0.0034(2) -0.0055(2)
Si2D 0.0380(4) 0.1022(7) 0.0181(3) 0.0157(3) 0.0033(2) 0.0185(4)
Si3D 0.0241(3) 0.0790(5) 0.0322(3) -0.0084(3) -0.0024(2) 0.0154(3)
O1D 0.0267(7) 0.0249(6) 0.0159(5) -0.0003(5) 0.0035(5) 0.0005(5)
O3D 0.0213(6) 0.0268(7) 0.0237(6) -0.0026(5) 0.0053(5) -0.0028(5)
O4D 0.0335(8) 0.0409(8) 0.0207(6) 0.0108(6) 0.0037(6) 0.0043(7)
O5D 0.0215(7) 0.0431(9) 0.0278(7) -0.0100(6) -0.0031(6) 0.0008(6)
N1D 0.0341(9) 0.0237(8) 0.0259(8) 0.0024(6) 0.0110(7) 0.0059(7)
C1D 0.0228(9) 0.0223(9) 0.0164(7) -0.0030(6) 0.0012(6) -0.0005(7)
C2D 0.0211(8) 0.0190(8) 0.0183(7) -0.0013(6) 0.0008(6) -0.0024(7)
C3D 0.0214(8) 0.0248(9) 0.0160(7) -0.0002(6) 0.0000(6) -0.0007(7)
C4D 0.0187(8) 0.0258(9) 0.0196(8) -0.0046(7) 0.0006(6) -0.0008(7)
C5D 0.0229(9) 0.0218(9) 0.0225(8) -0.0029(7) 0.0053(7) -0.0021(7)
C6D 0.0323(10) 0.0213(9) 0.0316(9) -0.0006(8) 0.0131(8) -0.0004(8)
C7D 0.0393(12) 0.0457(14) 0.0397(12) -0.0023(10) -0.0067(10) -0.0163(11)
C8D 0.0284(11) 0.0540(15) 0.0416(12) 0.0033(11) 0.0092(9) 0.0008(10)
C9D 0.0379(12) 0.0266(11) 0.0589(15) 0.0026(10) 0.0013(11) -0.0086(9)
C10D 0.237(7) 0.304(9) 0.066(3) 0.115(4) 0.078(4) 0.225(7)
C11D 0.0437(13) 0.0566(16) 0.0275(10) -0.0045(10) 0.0116(9) -0.0025(12)
C12D 0.094(3) 0.314(8) 0.0404(17) -0.078(3) 0.0282(19) -0.117(4)
C13D 0.0251(12) 0.094(2) 0.0541(16) -0.0112(16) 0.0038(11) 0.0113(13)
C14D 0.059(2) 0.091(3) 0.138(4) 0.040(3) 0.040(2) 0.049(2)
C15D 0.054(2) 0.247(6) 0.0534(19) -0.060(3) -0.0298(17) 0.062(3)
C16 0.0217(9) 0.0248(9) 0.0280(9) -0.0111(7) -0.0059(7) 0.0089(7)
C17 0.0212(9) 0.0207(9) 0.0295(9) 0.0078(7) 0.0081(7) 0.0074(7)
O6 0.0413(11) 0.0903(17) 0.0653(13) 0.0206(12) 0.0059(10) 0.0030(11)
C18 0.080(3) 0.122(4) 0.177(5) 0.100(4) 0.010(3) -0.009(3)
C19 0.060(2) 0.086(3) 0.134(4) -0.069(3) 0.030(2) -0.028(2)
C20 0.0342(16) 0.098(3) 0.164(4) -0.070(3) 0.025(2) -0.0176(18)
C21 0.063(2) 0.083(2) 0.078(2) 0.012(2) 0.0158(18) 0.0302(19)

loop_
_atom_type_symbol
_atom_type_description
_atom_type_scat_dispersion_real
_atom_type_scat_dispersion_imag
_atom_type_scat_source
C C 0.0033 0.0016 'International Tables Vol C Tables 4.2.6.8 and 6.1.1.4'
H H 0.0000 0.0000 'International Tables Vol C Tables 4.2.6.8 and 6.1.1.4'
N N 0.0061 0.0033 'International Tables Vol C Tables 4.2.6.8 and 6.1.1.4'
O O 0.0106 0.0060 'International Tables Vol C Tables 4.2.6.8 and 6.1.1.4'
Si Si 0.0817 0.0704 'International Tables Vol C Tables 4.2.6.8 and 6.1.1.4'

loop_
_geom_angle_atom_site_label_1
_geom_angle_atom_site_label_2
_geom_angle_atom_site_label_3
_geom_angle
_geom_angle_site_symmetry_1
_geom_angle_site_symmetry_3
_geom_angle_publ_flag
O3A Si1A C9A 110.68(10) . . ?
O3A Si1A C8A 103.92(10) . . ?
C9A Si1A C8A 111.42(13) . . ?
O3A Si1A C7A 109.45(10) . . ?
C9A Si1A C7A 110.35(13) . . ?
C8A Si1A C7A 110.86(12) . . ?
O4A Si2A C11A 105.45(9) . . ?
O4A Si2A C12A 110.16(9) . . ?
C11A Si2A C12A 111.87(12) . . ?
O4A Si2A C10A 111.42(8) . . ?
C11A Si2A C10A 109.47(11) . . ?
C12A Si2A C10A 108.48(11) . . ?
O5A Si3A C15A 113.08(9) . . ?
O5A Si3A C13A 112.52(10) . . ?
C15A Si3A C13A 107.87(15) . . ?
O5A Si3A C14A 102.28(10) . . ?
C15A Si3A C14A 110.37(14) . . ?
C13A Si3A C14A 110.68(16) . . ?
C1A O1A C5A 113.48(13) . . ?
C1A O2A C1B 115.43(14) . . ?
C2A O3A Si1A 123.50(11) . . ?
C3A O4A Si2A 120.64(11) . . ?
C4A O5A Si3A 127.21(12) . . ?
C16 N1A C6A 123.73(18) . . ?
O2A C1A O1A 111.55(15) . . ?
O2A C1A C2A 105.89(14) . . ?
O1A C1A C2A 110.93(14) . . ?
O2A C1A H1A 109.5 . . ?
O1A C1A H1A 109.5 . . ?
C2A C1A H1A 109.5 . . ?
O3A C2A C1A 109.51(15) . . ?
O3A C2A C3A 110.76(14) . . ?
C1A C2A C3A 108.74(15) . . ?
O3A C2A H2A 109.3 . . ?
C1A C2A H2A 109.3 . . ?
C3A C2A H2A 109.3 . . ?
O4A C3A C2A 109.99(15) . . ?
O4A C3A C4A 110.49(14) . . ?
C2A C3A C4A 108.00(13) . . ?
O4A C3A H3A 109.4 . . ?
C2A C3A H3A 109.5 . . ?
C4A C3A H3A 109.4 . . ?
O5A C4A C3A 109.99(13) . . ?
O5A C4A C5A 106.87(14) . . ?
C3A C4A C5A 109.71(14) . . ?
O5A C4A H4A 110.1 . . ?
C3A C4A H4A 110.1 . . ?
C5A C4A H4A 110.1 . . ?
O1A C5A C6A 105.69(14) . . ?
O1A C5A C4A 111.21(15) . . ?
C6A C5A C4A 113.62(15) . . ?
O1A C5A H5A 108.7 . . ?
C6A C5A H5A 108.7 . . ?
C4A C5A H5A 108.7 . . ?
N1A C6A C5A 110.18(16) . . ?
N1A C6A H6A1 109.6 . . ?
C5A C6A H6A1 109.6 . . ?
N1A C6A H6A2 109.6 . . ?
C5A C6A H6A2 109.6 . . ?
H6A1 C6A H6A2 108.1 . . ?
Si1A C7A H7A1 109.5 . . ?
Si1A C7A H7A2 109.5 . . ?
H7A1 C7A H7A2 109.5 . . ?
Si1A C7A H7A3 109.5 . . ?
H7A1 C7A H7A3 109.5 . . ?
H7A2 C7A H7A3 109.5 . . ?
Si1A C8A H8A1 109.5 . . ?
Si1A C8A H8A2 109.5 . . ?
H8A1 C8A H8A2 109.5 . . ?
Si1A C8A H8A3 109.5 . . ?
H8A1 C8A H8A3 109.5 . . ?
H8A2 C8A H8A3 109.5 . . ?
Si1A C9A H9A1 109.5 . . ?
Si1A C9A H9A2 109.5 . . ?
H9A1 C9A H9A2 109.5 . . ?
Si1A C9A H9A3 109.5 . . ?
H9A1 C9A H9A3 109.5 . . ?
H9A2 C9A H9A3 109.5 . . ?
Si2A C10A H10A 109.5 . . ?
Si2A C10A H10B 109.5 . . ?
H10A C10A H10B 109.5 . . ?
Si2A C10A H10C 109.5 . . ?
H10A C10A H10C 109.5 . . ?
H10B C10A H10C 109.5 . . ?
Si2A C11A H11A 109.5 . . ?
Si2A C11A H11B 109.5 . . ?
H11A C11A H11B 109.5 . . ?
Si2A C11A H11C 109.5 . . ?
H11A C11A H11C 109.5 . . ?
H11B C11A H11C 109.5 . . ?
Si2A C12A H12A 109.5 . . ?
Si2A C12A H12B 109.5 . . ?
H12A C12A H12B 109.5 . . ?
Si2A C12A H12C 109.5 . . ?
H12A C12A H12C 109.5 . . ?
H12B C12A H12C 109.5 . . ?
Si3A C13A H13A 109.5 . . ?
Si3A C13A H13B 109.5 . . ?
H13A C13A H13B 109.5 . . ?
Si3A C13A H13C 109.5 . . ?
H13A C13A H13C 109.5 . . ?
H13B C13A H13C 109.5 . . ?
Si3A C14A H14A 109.5 . . ?
Si3A C14A H14B 109.5 . . ?
H14A C14A H14B 109.5 . . ?
Si3A C14A H14C 109.5 . . ?
H14A C14A H14C 109.5 . . ?
H14B C14A H14C 109.5 . . ?
Si3A C15A H15A 109.5 . . ?
Si3A C15A H15B 109.5 . . ?
H15A C15A H15B 109.5 . . ?
Si3A C15A H15C 109.5 . . ?
H15A C15A H15C 109.5 . . ?
H15B C15A H15C 109.5 . . ?
O3B Si1B C9B 104.48(14) . . ?
O3B Si1B C7B 110.57(12) . . ?
C9B Si1B C7B 111.13(18) . . ?
O3B Si1B C8B 108.85(12) . . ?
C9B Si1B C8B 112.30(16) . . ?
C7B Si1B C8B 109.42(18) . . ?
O4B Si2B C10B 104.67(11) . . ?
O4B Si2B C12B 110.96(10) . . ?
C10B Si2B C12B 111.28(15) . . ?
O4B Si2B C11B 111.47(12) . . ?
C10B Si2B C11B 110.18(19) . . ?
C12B Si2B C11B 108.28(16) . . ?
O5B Si3B C14B 106.44(9) . . ?
O5B Si3B C13B 109.85(9) . . ?
C14B Si3B C13B 112.03(12) . . ?
O5B Si3B C15B 109.47(10) . . ?
C14B Si3B C15B 109.77(11) . . ?
C13B Si3B C15B 109.23(12) . . ?
C1B O1B C5B 113.44(13) . . ?
C2B O3B Si1B 119.88(13) . . ?
C3B O4B Si2B 122.00(12) . . ?
C4B O5B Si3B 123.85(11) . . ?
C17 N1B C6B 122.15(17) . . ?
O1B C1B O2A 111.77(15) . . ?
O1B C1B C2B 111.03(15) . . ?
O2A C1B C2B 106.27(15) . . ?
O1B C1B H1B 109.2 . . ?
O2A C1B H1B 109.2 . . ?
C2B C1B H1B 109.2 . . ?
O3B C2B C1B 109.51(16) . . ?
O3B C2B C3B 111.65(15) . . ?
C1B C2B C3B 109.65(15) . . ?
O3B C2B H2B 108.7 . . ?
C1B C2B H2B 108.6 . . ?
C3B C2B H2B 108.7 . . ?
O4B C3B C2B 110.36(15) . . ?
O4B C3B C4B 110.52(15) . . ?
C2B C3B C4B 106.19(14) . . ?
O4B C3B H3B 109.9 . . ?
C2B C3B H3B 109.9 . . ?
C4B C3B H3B 109.9 . . ?
O5B C4B C5B 109.61(14) . . ?
O5B C4B C3B 110.92(14) . . ?
C5B C4B C3B 108.56(15) . . ?
O5B C4B H4B 109.2 . . ?
C5B C4B H4B 109.2 . . ?
C3B C4B H4B 109.2 . . ?
O1B C5B C6B 105.70(14) . . ?
O1B C5B C4B 110.03(14) . . ?
C6B C5B C4B 113.37(15) . . ?
O1B C5B H5B 109.2 . . ?
C6B C5B H5B 109.2 . . ?
C4B C5B H5B 109.2 . . ?
N1B C6B C5B 111.21(16) . . ?
N1B C6B H6B1 109.4 . . ?
C5B C6B H6B1 109.4 . . ?
N1B C6B H6B2 109.4 . . ?
C5B C6B H6B2 109.4 . . ?
H6B1 C6B H6B2 108.0 . . ?
Si1B C7B H7B1 109.5 . . ?
Si1B C7B H7B2 109.5 . . ?
H7B1 C7B H7B2 109.5 . . ?
Si1B C7B H7B3 109.5 . . ?
H7B1 C7B H7B3 109.5 . . ?
H7B2 C7B H7B3 109.5 . . ?
Si1B C8B H8B1 109.5 . . ?
Si1B C8B H8B2 109.5 . . ?
H8B1 C8B H8B2 109.5 . . ?
Si1B C8B H8B3 109.5 . . ?
H8B1 C8B H8B3 109.5 . . ?
H8B2 C8B H8B3 109.5 . . ?
Si1B C9B H9B1 109.5 . . ?
Si1B C9B H9B2 109.5 . . ?
H9B1 C9B H9B2 109.5 . . ?
Si1B C9B H9B3 109.5 . . ?
H9B1 C9B H9B3 109.5 . . ?
H9B2 C9B H9B3 109.5 . . ?
Si2B C10B H10D 109.5 . . ?
Si2B C10B H10E 109.5 . . ?
H10D C10B H10E 109.5 . . ?
Si2B C10B H10F 109.5 . . ?
H10D C10B H10F 109.5 . . ?
H10E C10B H10F 109.5 . . ?
Si2B C11B H11D 109.4 . . ?
Si2B C11B H11E 109.5 . . ?
H11D C11B H11E 109.5 . . ?
Si2B C11B H11F 109.5 . . ?
H11D C11B H11F 109.5 . . ?
H11E C11B H11F 109.5 . . ?
Si2B C12B H12D 109.5 . . ?
Si2B C12B H12E 109.5 . . ?
H12D C12B H12E 109.5 . . ?
Si2B C12B H12F 109.5 . . ?
H12D C12B H12F 109.5 . . ?
H12E C12B H12F 109.5 . . ?
Si3B C13B H13D 109.5 . . ?
Si3B C13B H13E 109.5 . . ?
H13D C13B H13E 109.5 . . ?
Si3B C13B H13F 109.5 . . ?
H13D C13B H13F 109.5 . . ?
H13E C13B H13F 109.5 . . ?
Si3B C14B H14D 109.5 . . ?
Si3B C14B H14E 109.5 . . ?
H14D C14B H14E 109.5 . . ?
Si3B C14B H14F 109.5 . . ?
H14D C14B H14F 109.5 . . ?
H14E C14B H14F 109.5 . . ?
Si3B C15B H15D 109.5 . . ?
Si3B C15B H15E 109.5 . . ?
H15D C15B H15E 109.5 . . ?
Si3B C15B H15F 109.5 . . ?
H15D C15B H15F 109.5 . . ?
H15E C15B H15F 109.5 . . ?
O3C Si1C C8C 111.84(10) . . ?
O3C Si1C C7C 102.95(9) . . ?
C8C Si1C C7C 112.35(12) . . ?
O3C Si1C C9C 110.79(9) . . ?
C8C Si1C C9C 106.98(11) . . ?
C7C Si1C C9C 112.01(12) . . ?
O4C Si2C C11C 105.05(10) . . ?
O4C Si2C C12C 111.27(9) . . ?
C11C Si2C C12C 109.31(14) . . ?
O4C Si2C C10C 109.88(9) . . ?
C11C Si2C C10C 112.07(13) . . ?
C12C Si2C C10C 109.22(13) . . ?
O5C Si3C C13C 111.29(11) . . ?
O5C Si3C C15C 105.07(10) . . ?
C13C Si3C C15C 109.51(13) . . ?
O5C Si3C C14C 110.78(10) . . ?
C13C Si3C C14C 108.55(15) . . ?
C15C Si3C C14C 111.64(14) . . ?
C1C O1C C5C 113.70(12) . . ?
C1D O2C C1C 116.34(13) . . ?
C2C O3C Si1C 126.96(11) . . ?
C3C O4C Si2C 124.34(11) . . ?
C4C O5C Si3C 126.53(12) . . ?
C16 N1C C6C 124.12(18) . . ?
O1C C1C O2C 112.20(15) . . ?
O1C C1C C2C 111.22(15) . . ?
O2C C1C C2C 105.82(13) . . ?
O1C C1C H1C 109.2 . . ?
O2C C1C H1C 109.2 . . ?
C2C C1C H1C 109.2 . . ?
O3C C2C C1C 110.78(15) . . ?
O3C C2C C3C 108.42(13) . . ?
C1C C2C C3C 109.38(14) . . ?
O3C C2C H2C 109.4 . . ?
C1C C2C H2C 109.4 . . ?
C3C C2C H2C 109.5 . . ?
O4C C3C C4C 108.96(14) . . ?
O4C C3C C2C 110.06(14) . . ?
C4C C3C C2C 109.17(13) . . ?
O4C C3C H3C 109.5 . . ?
C4C C3C H3C 109.5 . . ?
C2C C3C H3C 109.6 . . ?
O5C C4C C5C 108.17(14) . . ?
O5C C4C C3C 109.81(13) . . ?
C5C C4C C3C 110.40(15) . . ?
O5C C4C H4C 109.5 . . ?
C5C C4C H4C 109.5 . . ?
C3C C4C H4C 109.5 . . ?
O1C C5C C6C 105.54(15) . . ?
O1C C5C C4C 110.78(14) . . ?
C6C C5C C4C 113.11(16) . . ?
O1C C5C H5C 109.1 . . ?
C6C C5C H5C 109.1 . . ?
C4C C5C H5C 109.1 . . ?
N1C C6C C5C 110.08(16) . . ?
N1C C6C H6C1 109.6 . . ?
C5C C6C H6C1 109.7 . . ?
N1C C6C H6C2 109.7 . . ?
C5C C6C H6C2 109.6 . . ?
H6C1 C6C H6C2 108.1 . . ?
Si1C C7C H7C1 109.4 . . ?
Si1C C7C H7C2 109.5 . . ?
H7C1 C7C H7C2 109.5 . . ?
Si1C C7C H7C3 109.5 . . ?
H7C1 C7C H7C3 109.5 . . ?
H7C2 C7C H7C3 109.5 . . ?
Si1C C8C H8C1 109.4 . . ?
Si1C C8C H8C2 109.5 . . ?
H8C1 C8C H8C2 109.5 . . ?
Si1C C8C H8C3 109.5 . . ?
H8C1 C8C H8C3 109.5 . . ?
H8C2 C8C H8C3 109.5 . . ?
Si1C C9C H9C1 109.5 . . ?
Si1C C9C H9C2 109.5 . . ?
H9C1 C9C H9C2 109.5 . . ?
Si1C C9C H9C3 109.5 . . ?
H9C1 C9C H9C3 109.5 . . ?
H9C2 C9C H9C3 109.5 . . ?
Si2C C10C H10G 109.5 . . ?
Si2C C10C H10H 109.5 . . ?
H10G C10C H10H 109.5 . . ?
Si2C C10C H10I 109.5 . . ?
H10G C10C H10I 109.5 . . ?
H10H C10C H10I 109.5 . . ?
Si2C C11C H11G 109.5 . . ?
Si2C C11C H11H 109.5 . . ?
H11G C11C H11H 109.5 . . ?
Si2C C11C H11I 109.5 . . ?
H11G C11C H11I 109.5 . . ?
H11H C11C H11I 109.5 . . ?
Si2C C12C H12G 109.5 . . ?
Si2C C12C H12H 109.5 . . ?
H12G C12C H12H 109.5 . . ?
Si2C C12C H12I 109.5 . . ?
H12G C12C H12I 109.5 . . ?
H12H C12C H12I 109.5 . . ?
Si3C C13C H13G 109.5 . . ?
Si3C C13C H13H 109.5 . . ?
H13G C13C H13H 109.5 . . ?
Si3C C13C H13I 109.4 . . ?
H13G C13C H13I 109.5 . . ?
H13H C13C H13I 109.5 . . ?
Si3C C14C H14G 109.5 . . ?
Si3C C14C H14H 109.5 . . ?
H14G C14C H14H 109.5 . . ?
Si3C C14C H14I 109.5 . . ?
H14G C14C H14I 109.5 . . ?
H14H C14C H14I 109.5 . . ?
Si3C C15C H15G 109.5 . . ?
Si3C C15C H15H 109.5 . . ?
H15G C15C H15H 109.5 . . ?
Si3C C15C H15I 109.5 . . ?
H15G C15C H15I 109.5 . . ?
H15H C15C H15I 109.5 . . ?
O3D Si1D C8D 105.16(10) . . ?
O3D Si1D C9D 109.20(10) . . ?
C8D Si1D C9D 113.31(12) . . ?
O3D Si1D C7D 109.93(9) . . ?
C8D Si1D C7D 109.94(12) . . ?
C9D Si1D C7D 109.22(13) . . ?
O4D Si2D C10D 103.64(17) . . ?
O4D Si2D C11D 112.73(10) . . ?
C10D Si2D C11D 110.4(2) . . ?
O4D Si2D C12D 109.51(14) . . ?
C10D Si2D C12D 114.5(4) . . ?
C11D Si2D C12D 106.26(19) . . ?
O5D Si3D C15D 104.75(14) . . ?
O5D Si3D C13D 111.39(12) . . ?
C15D Si3D C13D 109.37(19) . . ?
O5D Si3D C14D 109.60(13) . . ?
C15D Si3D C14D 114.0(3) . . ?
C13D Si3D C14D 107.78(18) . . ?
C1D O1D C5D 113.54(13) . . ?
C2D O3D Si1D 124.52(11) . . ?
C3D O4D Si2D 124.72(13) . . ?
C4D O5D Si3D 127.15(13) . . ?
C17 N1D C6D 123.66(18) . . ?
O1D C1D O2C 112.87(15) . . ?
O1D C1D C2D 110.86(15) . . ?
O2C C1D C2D 105.55(13) . . ?
O1D C1D H1D 109.2 . . ?
O2C C1D H1D 109.1 . . ?
C2D C1D H1D 109.1 . . ?
O3D C2D C3D 109.87(14) . . ?
O3D C2D C1D 110.39(15) . . ?
C3D C2D C1D 109.35(15) . . ?
O3D C2D H2D 109.1 . . ?
C3D C2D H2D 109.1 . . ?
C1D C2D H2D 109.1 . . ?
O4D C3D C2D 110.06(15) . . ?
O4D C3D C4D 109.33(15) . . ?
C2D C3D C4D 109.90(14) . . ?
O4D C3D H3D 109.2 . . ?
C2D C3D H3D 109.2 . . ?
C4D C3D H3D 109.2 . . ?
O5D C4D C5D 107.55(15) . . ?
O5D C4D C3D 109.27(14) . . ?
C5D C4D C3D 109.97(15) . . ?
O5D C4D H4D 110.0 . . ?
C5D C4D H4D 110.0 . . ?
C3D C4D H4D 110.0 . . ?
O1D C5D C4D 111.29(15) . . ?
O1D C5D C6D 105.38(15) . . ?
C4D C5D C6D 114.51(16) . . ?
O1D C5D H5D 108.5 . . ?
C4D C5D H5D 108.5 . . ?
C6D C5D H5D 108.5 . . ?
N1D C6D C5D 109.93(16) . . ?
N1D C6D H6D1 109.7 . . ?
C5D C6D H6D1 109.7 . . ?
N1D C6D H6D2 109.7 . . ?
C5D C6D H6D2 109.7 . . ?
H6D1 C6D H6D2 108.2 . . ?
Si1D C7D H7D1 109.5 . . ?
Si1D C7D H7D2 109.5 . . ?
H7D1 C7D H7D2 109.5 . . ?
Si1D C7D H7D3 109.5 . . ?
H7D1 C7D H7D3 109.5 . . ?
H7D2 C7D H7D3 109.5 . . ?
Si1D C8D H8D1 109.5 . . ?
Si1D C8D H8D2 109.5 . . ?
H8D1 C8D H8D2 109.5 . . ?
Si1D C8D H8D3 109.5 . . ?
H8D1 C8D H8D3 109.5 . . ?
H8D2 C8D H8D3 109.5 . . ?
Si1D C9D H9D1 109.5 . . ?
Si1D C9D H9D2 109.5 . . ?
H9D1 C9D H9D2 109.5 . . ?
Si1D C9D H9D3 109.5 . . ?
H9D1 C9D H9D3 109.5 . . ?
H9D2 C9D H9D3 109.5 . . ?
Si2D C10D H10J 109.5 . . ?
Si2D C10D H10K 109.5 . . ?
H10J C10D H10K 109.5 . . ?
Si2D C10D H10L 109.5 . . ?
H10J C10D H10L 109.5 . . ?
H10K C10D H10L 109.5 . . ?
Si2D C11D H11J 109.5 . . ?
Si2D C11D H11K 109.5 . . ?
H11J C11D H11K 109.5 . . ?
Si2D C11D H11L 109.5 . . ?
H11J C11D H11L 109.5 . . ?
H11K C11D H11L 109.5 . . ?
Si2D C12D H12J 109.5 . . ?
Si2D C12D H12K 109.5 . . ?
H12J C12D H12K 109.5 . . ?
Si2D C12D H12L 109.4 . . ?
H12J C12D H12L 109.5 . . ?
H12K C12D H12L 109.5 . . ?
Si3D C13D H13J 109.5 . . ?
Si3D C13D H13K 109.5 . . ?
H13J C13D H13K 109.5 . . ?
Si3D C13D H13L 109.4 . . ?
H13J C13D H13L 109.5 . . ?
H13K C13D H13L 109.5 . . ?
Si3D C14D H14J 109.5 . . ?
Si3D C14D H14K 109.5 . . ?
H14J C14D H14K 109.5 . . ?
Si3D C14D H14L 109.5 . . ?
H14J C14D H14L 109.5 . . ?
H14K C14D H14L 109.5 . . ?
Si3D C15D H15J 109.4 . . ?
Si3D C15D H15K 109.5 . . ?
H15J C15D H15K 109.5 . . ?
Si3D C15D H15L 109.5 . . ?
H15J C15D H15L 109.5 . . ?
H15K C15D H15L 109.5 . . ?
N1C C16 N1A 170.7(2) . . ?
N1D C17 N1B 171.3(2) . . ?
C19 O6 C20 119.5(3) . . ?
C19 C18 H18A 109.1 . . ?
C19 C18 H18B 109.7 . . ?
H18A C18 H18B 109.5 . . ?
C19 C18 H18C 109.6 . . ?
H18A C18 H18C 109.5 . . ?
H18B C18 H18C 109.5 . . ?
O6 C19 C18 117.6(4) . . ?
O6 C19 H19A 108.0 . . ?
C18 C19 H19A 108.2 . . ?
O6 C19 H19B 107.8 . . ?
C18 C19 H19B 107.6 . . ?
H19A C19 H19B 107.2 . . ?
O6 C20 C21 114.6(3) . . ?
O6 C20 H20A 108.5 . . ?
C21 C20 H20A 108.6 . . ?
O6 C20 H20B 108.7 . . ?
C21 C20 H20B 108.7 . . ?
H20A C20 H20B 107.6 . . ?
C20 C21 H21A 109.5 . . ?
C20 C21 H21B 109.5 . . ?
H21A C21 H21B 109.5 . . ?
C20 C21 H21C 109.4 . . ?
H21A C21 H21C 109.5 . . ?
H21B C21 H21C 109.5 . . ?

loop_
_geom_bond_atom_site_label_1
_geom_bond_atom_site_label_2
_geom_bond_distance
_geom_bond_site_symmetry_2
_geom_bond_publ_flag
Si1A O3A 1.6497(14) . ?
Si1A C9A 1.852(3) . ?
Si1A C8A 1.855(2) . ?
Si1A C7A 1.863(2) . ?
Si2A O4A 1.6648(13) . ?
Si2A C11A 1.856(2) . ?
Si2A C12A 1.857(2) . ?
Si2A C10A 1.861(2) . ?
Si3A O5A 1.6547(14) . ?
Si3A C15A 1.841(2) . ?
Si3A C13A 1.853(3) . ?
Si3A C14A 1.854(3) . ?
O1A C1A 1.409(2) . ?
O1A C5A 1.439(2) . ?
O2A C1A 1.405(2) . ?
O2A C1B 1.414(2) . ?
O3A C2A 1.417(2) . ?
O4A C3A 1.423(2) . ?
O5A C4A 1.419(2) . ?
N1A C16 1.217(3) . ?
N1A C6A 1.467(3) . ?
C1A C2A 1.526(3) . ?
C1A H1A 1.0000 . ?
C2A C3A 1.529(2) . ?
C2A H2A 1.0000 . ?
C3A C4A 1.531(2) . ?
C3A H3A 1.0000 . ?
C4A C5A 1.534(3) . ?
C4A H4A 1.0000 . ?
C5A C6A 1.522(3) . ?
C5A H5A 1.0000 . ?
C6A H6A1 0.9900 . ?
C6A H6A2 0.9900 . ?
C7A H7A1 0.9800 . ?
C7A H7A2 0.9800 . ?
C7A H7A3 0.9800 . ?
C8A H8A1 0.9800 . ?
C8A H8A2 0.9800 . ?
C8A H8A3 0.9800 . ?
C9A H9A1 0.9800 . ?
C9A H9A2 0.9800 . ?
C9A H9A3 0.9800 . ?
C10A H10A 0.9800 . ?
C10A H10B 0.9800 . ?
C10A H10C 0.9800 . ?
C11A H11A 0.9800 . ?
C11A H11B 0.9800 . ?
C11A H11C 0.9800 . ?
C12A H12A 0.9800 . ?
C12A H12B 0.9800 . ?
C12A H12C 0.9800 . ?
C13A H13A 0.9800 . ?
C13A H13B 0.9800 . ?
C13A H13C 0.9800 . ?
C14A H14A 0.9800 . ?
C14A H14B 0.9800 . ?
C14A H14C 0.9800 . ?
C15A H15A 0.9800 . ?
C15A H15B 0.9800 . ?
C15A H15C 0.9800 . ?
Si1B O3B 1.6631(17) . ?
Si1B C9B 1.843(3) . ?
Si1B C7B 1.850(4) . ?
Si1B C8B 1.880(3) . ?
Si2B O4B 1.6611(14) . ?
Si2B C10B 1.852(3) . ?
Si2B C12B 1.858(3) . ?
Si2B C11B 1.859(3) . ?
Si3B O5B 1.6635(14) . ?
Si3B C14B 1.857(2) . ?
Si3B C13B 1.858(2) . ?
Si3B C15B 1.860(2) . ?
O1B C1B 1.405(2) . ?
O1B C5B 1.436(2) . ?
O3B C2B 1.417(2) . ?
O4B C3B 1.421(2) . ?
O5B C4B 1.424(2) . ?
N1B C17 1.223(3) . ?
N1B C6B 1.467(3) . ?
C1B C2B 1.527(3) . ?
C1B H1B 1.0000 . ?
C2B C3B 1.529(3) . ?
C2B H2B 1.0000 . ?
C3B C4B 1.530(2) . ?
C3B H3B 1.0000 . ?
C4B C5B 1.523(2) . ?
C4B H4B 1.0000 . ?
C5B C6B 1.517(3) . ?
C5B H5B 1.0000 . ?
C6B H6B1 0.9900 . ?
C6B H6B2 0.9900 . ?
C7B H7B1 0.9800 . ?
C7B H7B2 0.9800 . ?
C7B H7B3 0.9800 . ?
C8B H8B1 0.9800 . ?
C8B H8B2 0.9800 . ?
C8B H8B3 0.9800 . ?
C9B H9B1 0.9800 . ?
C9B H9B2 0.9800 . ?
C9B H9B3 0.9800 . ?
C10B H10D 0.9800 . ?
C10B H10E 0.9800 . ?
C10B H10F 0.9800 . ?
C11B H11D 0.9800 . ?
C11B H11E 0.9800 . ?
C11B H11F 0.9800 . ?
C12B H12D 0.9800 . ?
C12B H12E 0.9800 . ?
C12B H12F 0.9800 . ?
C13B H13D 0.9800 . ?
C13B H13E 0.9800 . ?
C13B H13F 0.9800 . ?
C14B H14D 0.9800 . ?
C14B H14E 0.9800 . ?
C14B H14F 0.9800 . ?
C15B H15D 0.9800 . ?
C15B H15E 0.9800 . ?
C15B H15F 0.9800 . ?
Si1C O3C 1.6531(14) . ?
Si1C C8C 1.855(2) . ?
Si1C C7C 1.855(2) . ?
Si1C C9C 1.872(2) . ?
Si2C O4C 1.6548(13) . ?
Si2C C11C 1.852(3) . ?
Si2C C12C 1.857(2) . ?
Si2C C10C 1.864(3) . ?
Si3C O5C 1.6564(15) . ?
Si3C C13C 1.857(3) . ?
Si3C C15C 1.860(2) . ?
Si3C C14C 1.860(3) . ?
O1C C1C 1.407(2) . ?
O1C C5C 1.438(2) . ?
O2C C1D 1.408(2) . ?
O2C C1C 1.411(2) . ?
O3C C2C 1.412(2) . ?
O4C C3C 1.414(2) . ?
O5C C4C 1.422(2) . ?
N1C C16 1.215(3) . ?
N1C C6C 1.463(3) . ?
C1C C2C 1.526(2) . ?
C1C H1C 1.0000 . ?
C2C C3C 1.534(2) . ?
C2C H2C 1.0000 . ?
C3C C4C 1.528(2) . ?
C3C H3C 1.0000 . ?
C4C C5C 1.523(3) . ?
C4C H4C 1.0000 . ?
C5C C6C 1.518(3) . ?
C5C H5C 1.0000 . ?
C6C H6C1 0.9900 . ?
C6C H6C2 0.9900 . ?
C7C H7C1 0.9800 . ?
C7C H7C2 0.9800 . ?
C7C H7C3 0.9800 . ?
C8C H8C1 0.9800 . ?
C8C H8C2 0.9800 . ?
C8C H8C3 0.9800 . ?
C9C H9C1 0.9800 . ?
C9C H9C2 0.9800 . ?
C9C H9C3 0.9800 . ?
C10C H10G 0.9800 . ?
C10C H10H 0.9800 . ?
C10C H10I 0.9800 . ?
C11C H11G 0.9800 . ?
C11C H11H 0.9800 . ?
C11C H11I 0.9800 . ?
C12C H12G 0.9800 . ?
C12C H12H 0.9800 . ?
C12C H12I 0.9800 . ?
C13C H13G 0.9800 . ?
C13C H13H 0.9800 . ?
C13C H13I 0.9800 . ?
C14C H14G 0.9800 . ?
C14C H14H 0.9800 . ?
C14C H14I 0.9800 . ?
C15C H15G 0.9800 . ?
C15C H15H 0.9800 . ?
C15C H15I 0.9800 . ?
Si1D O3D 1.6484(14) . ?
Si1D C8D 1.854(2) . ?
Si1D C9D 1.857(2) . ?
Si1D C7D 1.862(2) . ?
Si2D O4D 1.6519(15) . ?
Si2D C10D 1.832(4) . ?
Si2D C11D 1.835(3) . ?
Si2D C12D 1.881(5) . ?
Si3D O5D 1.6457(16) . ?
Si3D C15D 1.846(3) . ?
Si3D C13D 1.848(3) . ?
Si3D C14D 1.866(5) . ?
O1D C1D 1.404(2) . ?
O1D C5D 1.434(2) . ?
O3D C2D 1.411(2) . ?
O4D C3D 1.420(2) . ?
O5D C4D 1.422(2) . ?
N1D C17 1.216(3) . ?
N1D C6D 1.466(3) . ?
C1D C2D 1.526(2) . ?
C1D H1D 1.0000 . ?
C2D C3D 1.523(2) . ?
C2D H2D 1.0000 . ?
C3D C4D 1.526(2) . ?
C3D H3D 1.0000 . ?
C4D C5D 1.524(3) . ?
C4D H4D 1.0000 . ?
C5D C6D 1.527(3) . ?
C5D H5D 1.0000 . ?
C6D H6D1 0.9900 . ?
C6D H6D2 0.9900 . ?
C7D H7D1 0.9800 . ?
C7D H7D2 0.9800 . ?
C7D H7D3 0.9800 . ?
C8D H8D1 0.9800 . ?
C8D H8D2 0.9800 . ?
C8D H8D3 0.9800 . ?
C9D H9D1 0.9800 . ?
C9D H9D2 0.9800 . ?
C9D H9D3 0.9800 . ?
C10D H10J 0.9800 . ?
C10D H10K 0.9800 . ?
C10D H10L 0.9800 . ?
C11D H11J 0.9800 . ?
C11D H11K 0.9800 . ?
C11D H11L 0.9800 . ?
C12D H12J 0.9800 . ?
C12D H12K 0.9800 . ?
C12D H12L 0.9800 . ?
C13D H13J 0.9800 . ?
C13D H13K 0.9800 . ?
C13D H13L 0.9800 . ?
C14D H14J 0.9800 . ?
C14D H14K 0.9800 . ?
C14D H14L 0.9800 . ?
C15D H15J 0.9800 . ?
C15D H15K 0.9800 . ?
C15D H15L 0.9800 . ?
O6 C19 1.303(5) . ?
O6 C20 1.408(5) . ?
C18 C19 1.434(6) . ?
C18 H18A 0.9800 . ?
C18 H18B 0.9800 . ?
C18 H18C 0.9800 . ?
C19 H19A 0.9900 . ?
C19 H19B 0.9900 . ?
C20 C21 1.457(6) . ?
C20 H20A 0.9900 . ?
C20 H20B 0.9900 . ?
C21 H21A 0.9800 . ?
C21 H21B 0.9800 . ?
C21 H21C 0.9800 . ?

loop_
_geom_torsion_atom_site_label_1
_geom_torsion_atom_site_label_2
_geom_torsion_atom_site_label_3
_geom_torsion_atom_site_label_4
_geom_torsion
_geom_torsion_site_symmetry_1
_geom_torsion_site_symmetry_2
_geom_torsion_site_symmetry_3
_geom_torsion_site_symmetry_4
_geom_torsion_publ_flag
C9A Si1A O3A C2A 67.42(17) . . . . ?
C8A Si1A O3A C2A -172.87(16) . . . . ?
C7A Si1A O3A C2A -54.41(17) . . . . ?
C11A Si2A O4A C3A -172.91(14) . . . . ?
C12A Si2A O4A C3A -52.04(16) . . . . ?
C10A Si2A O4A C3A 68.41(15) . . . . ?
C15A Si3A O5A C4A 51.34(19) . . . . ?
C13A Si3A O5A C4A -71.20(19) . . . . ?
C14A Si3A O5A C4A 170.02(17) . . . . ?
C1B O2A C1A O1A 75.97(18) . . . . ?
C1B O2A C1A C2A -163.25(14) . . . . ?
C5A O1A C1A O2A 58.37(19) . . . . ?
C5A O1A C1A C2A -59.41(19) . . . . ?
Si1A O3A C2A C1A 104.59(16) . . . . ?
Si1A O3A C2A C3A -135.49(13) . . . . ?
O2A C1A C2A O3A 59.94(18) . . . . ?
O1A C1A C2A O3A -178.88(13) . . . . ?
O2A C1A C2A C3A -61.21(17) . . . . ?
O1A C1A C2A C3A 59.96(18) . . . . ?
Si2A O4A C3A C2A -115.58(14) . . . . ?
Si2A O4A C3A C4A 125.29(13) . . . . ?
O3A C2A C3A O4A 60.44(19) . . . . ?
C1A C2A C3A O4A -179.17(13) . . . . ?
O3A C2A C3A C4A -178.90(15) . . . . ?
C1A C2A C3A C4A -58.52(18) . . . . ?
Si3A O5A C4A C3A 118.83(14) . . . . ?
Si3A O5A C4A C5A -122.13(14) . . . . ?
O4A C3A C4A O5A -65.79(18) . . . . ?
C2A C3A C4A O5A 173.88(14) . . . . ?
O4A C3A C4A C5A 176.93(14) . . . . ?
C2A C3A C4A C5A 56.59(19) . . . . ?
C1A O1A C5A C6A -179.32(15) . . . . ?
C1A O1A C5A C4A 56.94(19) . . . . ?
O5A C4A C5A O1A -174.35(13) . . . . ?
C3A C4A C5A O1A -55.13(18) . . . . ?
O5A C4A C5A C6A 66.56(19) . . . . ?
C3A C4A C5A C6A -174.22(15) . . . . ?
C16 N1A C6A C5A 90.8(2) . . . . ?
O1A C5A C6A N1A -63.42(19) . . . . ?
C4A C5A C6A N1A 58.8(2) . . . . ?
C9B Si1B O3B C2B -174.17(18) . . . . ?
C7B Si1B O3B C2B 66.2(2) . . . . ?
C8B Si1B O3B C2B -54.0(2) . . . . ?
C10B Si2B O4B C3B -162.84(18) . . . . ?
C12B Si2B O4B C3B -42.71(18) . . . . ?
C11B Si2B O4B C3B 78.1(2) . . . . ?
C14B Si3B O5B C4B -142.73(15) . . . . ?
C13B Si3B O5B C4B -21.25(17) . . . . ?
C15B Si3B O5B C4B 98.68(16) . . . . ?
C5B O1B C1B O2A 61.01(19) . . . . ?
C5B O1B C1B C2B -57.5(2) . . . . ?
C1A O2A C1B O1B 77.65(18) . . . . ?
C1A O2A C1B C2B -161.08(14) . . . . ?
Si1B O3B C2B C1B 108.31(16) . . . . ?
Si1B O3B C2B C3B -130.05(15) . . . . ?
O1B C1B C2B O3B -179.43(14) . . . . ?
O2A C1B C2B O3B 58.83(19) . . . . ?
O1B C1B C2B C3B 57.7(2) . . . . ?
O2A C1B C2B C3B -64.00(18) . . . . ?
Si2B O4B C3B C2B -118.20(15) . . . . ?
Si2B O4B C3B C4B 124.64(14) . . . . ?
O3B C2B C3B O4B 59.6(2) . . . . ?
C1B C2B C3B O4B -178.87(15) . . . . ?
O3B C2B C3B C4B 179.38(16) . . . . ?
C1B C2B C3B C4B -59.06(19) . . . . ?
Si3B O5B C4B C5B -123.20(14) . . . . ?
Si3B O5B C4B C3B 116.94(15) . . . . ?
O4B C3B C4B O5B -59.21(19) . . . . ?
C2B C3B C4B O5B -178.92(15) . . . . ?
O4B C3B C4B C5B -179.70(14) . . . . ?
C2B C3B C4B C5B 60.59(18) . . . . ?
C1B O1B C5B C6B -178.12(15) . . . . ?
C1B O1B C5B C4B 59.13(19) . . . . ?
O5B C4B C5B O1B 178.22(14) . . . . ?
C3B C4B C5B O1B -60.48(18) . . . . ?
O5B C4B C5B C6B 60.10(19) . . . . ?
C3B C4B C5B C6B -178.60(15) . . . . ?
C17 N1B C6B C5B 96.0(2) . . . . ?
O1B C5B C6B N1B -64.71(19) . . . . ?
C4B C5B C6B N1B 55.9(2) . . . . ?
C8C Si1C O3C C2C 72.04(17) . . . . ?
C7C Si1C O3C C2C -167.13(15) . . . . ?
C9C Si1C O3C C2C -47.22(17) . . . . ?
C11C Si2C O4C C3C -153.79(16) . . . . ?
C12C Si2C O4C C3C 88.03(17) . . . . ?
C10C Si2C O4C C3C -33.06(17) . . . . ?
C13C Si3C O5C C4C 90.48(18) . . . . ?
C15C Si3C O5C C4C -151.10(16) . . . . ?
C14C Si3C O5C C4C -30.39(18) . . . . ?
C5C O1C C1C O2C 58.65(18) . . . . ?
C5C O1C C1C C2C -59.66(18) . . . . ?
C1D O2C C1C O1C 64.21(19) . . . . ?
C1D O2C C1C C2C -174.33(14) . . . . ?
Si1C O3C C2C C1C 90.21(17) . . . . ?
Si1C O3C C2C C3C -149.76(13) . . . . ?
O1C C1C C2C O3C 176.82(13) . . . . ?
O2C C1C C2C O3C 54.73(18) . . . . ?
O1C C1C C2C C3C 57.36(18) . . . . ?
O2C C1C C2C C3C -64.72(18) . . . . ?
Si2C O4C C3C C4C 123.84(13) . . . . ?
Si2C O4C C3C C2C -116.49(14) . . . . ?
O3C C2C C3C O4C 64.56(17) . . . . ?
C1C C2C C3C O4C -174.54(14) . . . . ?
O3C C2C C3C C4C -175.90(14) . . . . ?
C1C C2C C3C C4C -54.99(18) . . . . ?
Si3C O5C C4C C5C -118.95(15) . . . . ?
Si3C O5C C4C C3C 120.51(14) . . . . ?
O4C C3C C4C O5C -66.04(17) . . . . ?
C2C C3C C4C O5C 173.74(14) . . . . ?
O4C C3C C4C C5C 174.78(13) . . . . ?
C2C C3C C4C C5C 54.56(18) . . . . ?
C1C O1C C5C C6C -178.92(15) . . . . ?
C1C O1C C5C C4C 58.31(19) . . . . ?
O5C C4C C5C O1C -175.30(13) . . . . ?
C3C C4C C5C O1C -55.13(18) . . . . ?
O5C C4C C5C C6C 66.44(19) . . . . ?
C3C C4C C5C C6C -173.38(15) . . . . ?
C16 N1C C6C C5C 116.6(2) . . . . ?
O1C C5C C6C N1C -70.26(19) . . . . ?
C4C C5C C6C N1C 51.0(2) . . . . ?
C8D Si1D O3D C2D -176.34(15) . . . . ?
C9D Si1D O3D C2D 61.76(17) . . . . ?
C7D Si1D O3D C2D -58.04(17) . . . . ?
C10D Si2D O4D C3D -160.0(3) . . . . ?
C11D Si2D O4D C3D 80.64(19) . . . . ?
C12D Si2D O4D C3D -37.4(3) . . . . ?
C15D Si3D O5D C4D -157.0(2) . . . . ?
C13D Si3D O5D C4D 84.8(2) . . . . ?
C14D Si3D O5D C4D -34.3(2) . . . . ?
C5D O1D C1D O2C 58.02(19) . . . . ?
C5D O1D C1D C2D -60.16(19) . . . . ?
C1C O2C C1D O1D 64.39(19) . . . . ?
C1C O2C C1D C2D -174.37(14) . . . . ?
Si1D O3D C2D C3D -137.34(13) . . . . ?
Si1D O3D C2D C1D 101.98(16) . . . . ?
O1D C1D C2D O3D 178.81(13) . . . . ?
O2C C1D C2D O3D 56.28(18) . . . . ?
O1D C1D C2D C3D 57.83(18) . . . . ?
O2C C1D C2D C3D -64.71(18) . . . . ?
Si2D O4D C3D C2D -114.70(16) . . . . ?
Si2D O4D C3D C4D 124.50(15) . . . . ?
O3D C2D C3D O4D 63.23(19) . . . . ?
C1D C2D C3D O4D -175.47(14) . . . . ?
O3D C2D C3D C4D -176.32(15) . . . . ?
C1D C2D C3D C4D -55.01(19) . . . . ?
Si3D O5D C4D C5D -120.45(16) . . . . ?
Si3D O5D C4D C3D 120.21(16) . . . . ?
O4D C3D C4D O5D -67.71(19) . . . . ?
C2D C3D C4D O5D 171.40(15) . . . . ?
O4D C3D C4D C5D 174.46(15) . . . . ?
C2D C3D C4D C5D 53.57(19) . . . . ?
C1D O1D C5D C4D 58.47(19) . . . . ?
C1D O1D C5D C6D -176.86(15) . . . . ?
O5D C4D C5D O1D -172.99(14) . . . . ?
C3D C4D C5D O1D -54.10(19) . . . . ?
O5D C4D C5D C6D 67.6(2) . . . . ?
C3D C4D C5D C6D -173.47(16) . . . . ?
C17 N1D C6D C5D 117.1(2) . . . . ?
O1D C5D C6D N1D -68.4(2) . . . . ?
C4D C5D C6D N1D 54.2(2) . . . . ?
C20 O6 C19 C18 178.1(5) . . . . ?
C19 O6 C20 C21 -175.5(4) . . . . ?

loop_
_cod_related_entry_id
_cod_related_entry_database
_cod_related_entry_code
1 ChemSpider 30658665
